data_7115138
loop_
_publ_author_name
'Johnson, Brian F. G.'
'Judkins, Catherine M. G.'
'Matters, Justin M.'
'Shephard, Douglas S.'
'Parsons, Simon'

_publ_section_title
;
 New linked and threaded cluster compounds
;
_journal_issue 16
_journal_name_full 'Chemical Communications'
_journal_page_first 1549
_journal_paper_doi 10.1039/b003291n
_journal_year 2000
_chemical_formula_sum 'C31 H24 O20 Ru6'
_chemical_formula_weight 1322.92
_chemical_name_systematic
; 
 ? 
;
_space_group_IT_number 29
_symmetry_cell_setting orthorhombic
_symmetry_space_group_name_Hall 'P 2c -2ac'
_symmetry_space_group_name_H-M 'P c a 21'
_atom_sites_solution_hydrogens geom
_atom_sites_solution_primary direct
_atom_sites_solution_secondary difmap
_audit_creation_method SHELXL
_cell_angle_alpha 90.00
_cell_angle_beta 90.00
_cell_angle_gamma 90.00
_cell_formula_units_Z 8
_cell_length_a 19.1672(8)
_cell_length_b 14.8037(6)
_cell_length_c 27.0061(8)
_cell_measurement_temperature 180(2)
_cell_volume 7662.9(5)
_computing_structure_refinement 'SHELXL-93 (Sheldrick, 1993)'
_computing_structure_solution teXsan
_diffrn_ambient_temperature 180(2)
_diffrn_measurement_device NoniusKappaCCD
_diffrn_radiation_monochromator graphite
_diffrn_radiation_source 'fine-focus sealed tube'
_diffrn_radiation_type MoK\a
_diffrn_radiation_wavelength 0.71069
_diffrn_reflns_av_R_equivalents 0.0571
_diffrn_reflns_av_sigmaI/netI 0.0786
_diffrn_reflns_limit_h_max 22
_diffrn_reflns_limit_h_min -14
_diffrn_reflns_limit_k_max 17
_diffrn_reflns_limit_k_min -14
_diffrn_reflns_limit_l_max 26
_diffrn_reflns_limit_l_min -32
_diffrn_reflns_number 30683
_diffrn_reflns_theta_max 25.02
_diffrn_reflns_theta_min 1.74
_exptl_absorpt_coefficient_mu 2.387
_exptl_crystal_colour red
_exptl_crystal_density_diffrn 2.293
_exptl_crystal_F_000 5072
_exptl_crystal_size_max 0.12
_exptl_crystal_size_mid 0.08
_exptl_crystal_size_min 0.07
_refine_diff_density_max 2.626
_refine_diff_density_min -1.451
_refine_diff_density_rms 0.188
_refine_ls_abs_structure_details 'Flack H D (1983), Acta Cryst. A39, 876-881'
_refine_ls_abs_structure_Flack 0.21(7)
_refine_ls_extinction_method none
_refine_ls_goodness_of_fit_all 1.019
_refine_ls_goodness_of_fit_obs 1.065
_refine_ls_matrix_type full
_refine_ls_number_parameters 519
_refine_ls_number_reflns 12034
_refine_ls_number_restraints 31
_refine_ls_restrained_S_all 1.109
_refine_ls_restrained_S_obs 1.066
_refine_ls_R_factor_all 0.0928
_refine_ls_R_factor_obs 0.0682
_refine_ls_shift/esd_max 0.151
_refine_ls_shift/esd_mean 0.004
_refine_ls_structure_factor_coef Fsqd
_refine_ls_weighting_details 'w=1/[\s^2^(Fo^2^)+(0.0659P)^2^+97.3316P] where P=(Fo^2^+2Fc^2^)/3'
_refine_ls_weighting_scheme calc
_refine_ls_wR_factor_all 0.1796
_refine_ls_wR_factor_obs 0.1537
_reflns_number_observed 9587
_reflns_number_total 12064
_reflns_observed_criterion >2sigma(I)
_cod_data_source_file b003291n.txt
_cod_data_source_block bj9953
_cod_depositor_comments
;
The following automatic conversions were performed:

'_symmetry_cell_setting' value 'Orthorhombic' changed to
'orthorhombic' according to
/usr/data/users/saulius/automatic-downloads/retrospective/RSC/lib/dictionaries/cif_core.dic
dictionary named 'cif_core.dic' version 2.4.2 from 2011-04-26.

Automatic conversion script
Id: cif_fix_values 2281 2013-09-26 08:29:07Z andrius 

The following automatic conversions were performed:

'_refine_ls_weighting_scheme' value 'calc
w=1/[\s^2^(Fo^2^)+(0.0659P)^2^+97.3316P] where P=(Fo^2^+2Fc^2^)/3'
was changed to 'calc'. New tag '_refine_ls_weighting_details' was
created. The value of the new tag was set to
'w=1/[\s^2^(Fo^2^)+(0.0659P)^2^+97.3316P] where P=(Fo^2^+2Fc^2^)/3'.

Automatic conversion script
Id: cif_fix_values 3143 2015-03-26 13:38:13Z robertas 
;
_cod_original_sg_symbol_H-M Pca2(1)
_cod_database_code 7115138

loop_
_symmetry_equiv_pos_as_xyz
'x, y, z'
'-x, -y, z+1/2'
'-x+1/2, y, z+1/2'
'x+1/2, -y, z'

loop_
_atom_site_aniso_label
_atom_site_aniso_U_11
_atom_site_aniso_U_22
_atom_site_aniso_U_33
_atom_site_aniso_U_23
_atom_site_aniso_U_13
_atom_site_aniso_U_12
Ru1_1 0.0376(7) 0.0286(6) 0.0236(6) -0.0023(5) 0.0037(5) 0.0055(5)
Ru2_1 0.0613(9) 0.0328(7) 0.0374(8) -0.0047(6) 0.0083(6) 0.0154(7)
Ru3_1 0.0613(10) 0.0472(8) 0.0368(8) -0.0157(7) 0.0065(7) -0.0082(7)
Ru4_1 0.0391(8) 0.0623(9) 0.0299(7) -0.0051(7) -0.0007(6) 0.0081(6)
Ru5_1 0.0582(10) 0.0598(10) 0.0508(10) -0.0093(8) 0.0142(7) -0.0306(8)
Ru6_1 0.0312(6) 0.0384(7) 0.0323(7) 0.0017(6) 0.0065(5) -0.0030(5)
Ru1_2 0.0361(7) 0.0417(7) 0.0254(7) -0.0106(6) -0.0060(5) 0.0161(6)
Ru2_2 0.0957(12) 0.0385(7) 0.0261(7) -0.0011(6) -0.0152(7) 0.0127(8)
Ru3_2 0.0407(7) 0.0413(7) 0.0310(7) -0.0136(6) 0.0077(6) -0.0116(6)
Ru4_2 0.0475(8) 0.0546(9) 0.0597(10) -0.0334(8) -0.0240(7) 0.0301(7)
Ru5_2 0.0551(10) 0.0635(10) 0.0880(14) -0.0465(9) 0.0410(9) -0.0338(8)
Ru6_2 0.0257(6) 0.0422(7) 0.0336(7) 0.0020(6) 0.0038(5) -0.0024(5)

loop_
_atom_site_label
_atom_site_type_symbol
_atom_site_fract_x
_atom_site_fract_y
_atom_site_fract_z
_atom_site_U_iso_or_equiv
_atom_site_thermal_displace_type
_atom_site_occupancy
_atom_site_calc_flag
_atom_site_refinement_flags
Ru1_1 Ru 0.66390(6) 0.57774(8) 0.30114(4) 0.0300(3) Uani 1 d .
Ru2_1 Ru 0.74725(8) 0.42835(9) 0.27191(5) 0.0438(4) Uani 1 d .
Ru3_1 Ru 0.67899(8) 0.42330(10) 0.17954(5) 0.0484(4) Uani 1 d .
Ru4_1 Ru 0.59705(7) 0.58540(10) 0.20477(5) 0.0438(3) Uani 1 d .
Ru5_1 Ru 0.58957(8) 0.42577(11) 0.26302(6) 0.0563(4) Uani 1 d .
Ru6_1 Ru 0.74850(7) 0.58841(8) 0.21293(5) 0.0340(3) Uani 1 d .
C0_1 C 0.6727(8) 0.5080(10) 0.2419(6) 0.031(3) Uiso 1 d .
O1_1 O 0.6991(9) 0.2902(11) 0.3460(6) 0.083(5) Uiso 1 d .
C1_1 C 0.7122(10) 0.3440(14) 0.3177(8) 0.060(5) Uiso 1 d .
O2_1 O 0.8645(9) 0.5034(11) 0.3333(6) 0.078(4) Uiso 1 d .
C2_1 C 0.8212(9) 0.4793(12) 0.3107(7) 0.051(5) Uiso 1 d .
O3_1 O 0.8459(12) 0.3002(16) 0.2209(9) 0.132(8) Uiso 1 d .
C3_1 C 0.8043(14) 0.3490(18) 0.2401(9) 0.083(7) Uiso 1 d .
O4_1 O 0.8045(10) 0.3981(12) 0.1115(7) 0.103(6) Uiso 1 d .
C4_1 C 0.7568(11) 0.4134(14) 0.1396(8) 0.062(5) Uiso 1 d .
O5_1 O 0.6695(16) 0.2221(22) 0.1903(12) 0.181(11) Uiso 1 d .
C5_1 C 0.6771(20) 0.3024(29) 0.1832(15) 0.144(13) Uiso 1 d .
O6_1 O 0.5799(10) 0.4089(13) 0.0931(8) 0.113(6) Uiso 1 d .
C6_1 C 0.6163(14) 0.4161(17) 0.1274(10) 0.088(7) Uiso 1 d .
O7_1 O 0.5323(9) 0.5941(11) 0.1026(7) 0.094(5) Uiso 1 d .
C7_1 C 0.5597(11) 0.5929(14) 0.1420(9) 0.065(6) Uiso 1 d .
O8_1 O 0.5286(8) 0.7641(11) 0.2228(6) 0.078(4) Uiso 1 d .
C8_1 C 0.5547(9) 0.6932(13) 0.2188(7) 0.050(4) Uiso 1 d .
O9_1 O 0.4545(9) 0.5151(12) 0.2363(6) 0.094(5) Uiso 1 d .
C9_1 C 0.5190(11) 0.5081(14) 0.2356(8) 0.061(5) Uiso 1 d .
O10_1 O 0.5200(7) 0.3928(9) 0.3610(6) 0.067(4) Uiso 1 d .
C10_1 C 0.5459(11) 0.4064(14) 0.3267(8) 0.060(5) Uiso 1 d .
O11_1 O 0.5157(17) 0.2579(23) 0.2248(13) 0.198(13) Uiso 1 d .
C11_1 C 0.5443(21) 0.3272(29) 0.2377(15) 0.142(13) Uiso 1 d .
O12_1 O 0.8710(8) 0.5702(10) 0.1419(6) 0.069(4) Uiso 1 d .
C12_1 C 0.8228(9) 0.5774(11) 0.1671(6) 0.040(4) Uiso 1 d .
O13_1 O 0.8463(9) 0.7010(13) 0.2762(7) 0.102(6) Uiso 1 d .
C13_1 C 0.8056(11) 0.6552(14) 0.2516(8) 0.058(5) Uiso 1 d .
O14_1 O 0.6935(9) 0.7502(11) 0.1556(7) 0.086(5) Uiso 1 d .
C14_1 C 0.7042(10) 0.6834(13) 0.1787(7) 0.053(5) Uiso 1 d .
O15_1 O 0.5368(7) 0.7310(9) 0.3316(5) 0.060(3) Uiso 1 d D
C15_1 C 0.4697(13) 0.6941(21) 0.3373(13) 0.122(11) Uiso 1 d D
H15A_1 H 0.4679(13) 0.6375(21) 0.3178(13) 0.147 Uiso 1 calc R
H15B_1 H 0.4641(13) 0.6771(21) 0.3725(13) 0.147 Uiso 1 calc R
C16_1 C 0.4130(20) 0.7456(25) 0.3241(15) 0.169(16) Uiso 1 d D
H16A_1 H 0.4233(20) 0.7756(25) 0.2922(15) 0.203 Uiso 1 calc R
H16B_1 H 0.3728(20) 0.7047(25) 0.3186(15) 0.203 Uiso 1 calc R
O17_1 O 0.3940(11) 0.8089(14) 0.3570(8) 0.119(7) Uiso 1 d D
C17_1 C 0.3406(18) 0.8699(20) 0.3343(14) 0.146(13) Uiso 1 d D
H17A_1 H 0.3479(18) 0.8717(20) 0.2980(14) 0.175 Uiso 1 calc R
H17B_1 H 0.2936(18) 0.8446(20) 0.3405(14) 0.175 Uiso 1 calc R
C18_1 C 0.3433(11) 0.9573(15) 0.3529(9) 0.075(6) Uiso 1 d D
H18A_1 H 0.2997(11) 0.9895(15) 0.3442(9) 0.090 Uiso 1 calc R
H18B_1 H 0.3469(11) 0.9551(15) 0.3894(9) 0.090 Uiso 1 calc R
O19_1 O 0.3996(10) 1.0043(13) 0.3339(7) 0.107(6) Uiso 1 d D
C19_1 C 0.4097(13) 1.0943(15) 0.3441(10) 0.093(8) Uiso 1 d D
H19A_1 H 0.3704(13) 1.1289(15) 0.3297(10) 0.111 Uiso 1 calc R
H19B_1 H 0.4081(13) 1.1028(15) 0.3804(10) 0.111 Uiso 1 calc R
C20_1 C 0.4697(10) 1.1294(15) 0.3271(9) 0.074(6) Uiso 1 d D
H20A_1 H 0.4764(10) 1.1873(15) 0.3447(9) 0.089 Uiso 1 calc R
H20B_1 H 0.4615(10) 1.1448(15) 0.2919(9) 0.089 Uiso 1 calc R
O21_1 O 0.5322(10) 1.0855(12) 0.3288(7) 0.098(5) Uiso 1 d D
C21_1 C 0.5899(15) 1.1227(25) 0.3067(15) 0.154(14) Uiso 1 d D
H21A_1 H 0.5762(15) 1.1383(25) 0.2724(15) 0.185 Uiso 1 calc R
H21B_1 H 0.5991(15) 1.1805(25) 0.3239(15) 0.185 Uiso 1 calc R
C22_1 C 0.6491(13) 1.0807(14) 0.3037(11) 0.088(7) Uiso 1 d D
H22A_1 H 0.6820(13) 1.1150(14) 0.3249(11) 0.106 Uiso 1 calc R
H22B_1 H 0.6654(13) 1.0888(14) 0.2692(11) 0.106 Uiso 1 calc R
O23_1 O 0.6594(6) 0.9930(7) 0.3146(4) 0.043(3) Uiso 1 d D
C23_1 C 0.6827(9) 0.9381(11) 0.2761(6) 0.042(4) Uiso 1 d D
H23A_1 H 0.7217(9) 0.9678(11) 0.2585(6) 0.051 Uiso 1 calc R
H23B_1 H 0.6445(9) 0.9277(11) 0.2521(6) 0.051 Uiso 1 calc R
C24_1 C 0.7059(16) 0.8521(20) 0.2967(15) 0.154(14) Uiso 1 d D
H24A_1 H 0.7300(16) 0.8163(20) 0.2709(15) 0.185 Uiso 1 calc R
H24B_1 H 0.7390(16) 0.8627(20) 0.3242(15) 0.185 Uiso 1 calc R
O25_1 O 0.6479(10) 0.8058(14) 0.3136(8) 0.109(6) Uiso 1 d D
C25_1 C 0.6603(8) 0.7226(11) 0.3345(6) 0.038(4) Uiso 1 d .
C26_1 C 0.7170(12) 0.6722(14) 0.3513(8) 0.069(6) Uiso 1 d .
H26_1 H 0.7630(12) 0.6931(14) 0.3448(8) 0.083 Uiso 1 calc R
C27_1 C 0.7080(11) 0.5920(13) 0.3774(8) 0.059(5) Uiso 1 d .
H27_1 H 0.7470(11) 0.5653(13) 0.3934(8) 0.070 Uiso 1 calc R
C28_1 C 0.6457(11) 0.5514(15) 0.3807(8) 0.065(5) Uiso 1 d .
H28_1 H 0.6422(11) 0.4922(15) 0.3940(8) 0.078 Uiso 1 calc R
C29_1 C 0.5885(11) 0.5946(14) 0.3651(8) 0.065(6) Uiso 1 d .
H29_1 H 0.5442(11) 0.5669(14) 0.3691(8) 0.078 Uiso 1 calc R
C30_1 C 0.5928(9) 0.6824(11) 0.3423(6) 0.039(4) Uiso 1 d .
Ru1_2 Ru 0.57568(7) 0.90795(9) 0.49608(4) 0.0344(3) Uani 1 d .
Ru2_2 Ru 0.63426(9) 0.87698(9) 0.59271(5) 0.0534(4) Uani 1 d .
Ru3_2 Ru 0.57778(7) 1.04871(9) 0.62343(5) 0.0377(3) Uani 1 d .
Ru4_2 Ru 0.51029(8) 1.07010(10) 0.52899(6) 0.0539(4) Uani 1 d .
Ru5_2 Ru 0.48793(9) 0.90647(11) 0.58155(7) 0.0689(6) Uani 1 d .
Ru6_2 Ru 0.66475(6) 1.04153(9) 0.53929(5) 0.0338(3) Uani 1 d .
C0_2 C 0.5769(7) 0.9740(10) 0.5582(6) 0.029(3) Uiso 1 d .
C1_2 C 0.5236(12) 1.0354(16) 0.6794(9) 0.076(6) Uiso 1 d .
O1_2 O 0.4923(11) 1.0295(15) 0.7156(9) 0.129(7) Uiso 1 d .
C2_2 C 0.5737(9) 1.1767(12) 0.6234(7) 0.043(4) Uiso 1 d .
O2_2 O 0.5746(8) 1.2538(11) 0.6228(6) 0.085(5) Uiso 1 d .
C3_2 C 0.6568(11) 1.0495(14) 0.6668(8) 0.061(5) Uiso 1 d .
O3_2 O 0.7068(9) 1.0566(11) 0.6898(6) 0.084(5) Uiso 1 d .
C4_2 C 0.5434(12) 1.1437(15) 0.4792(9) 0.070(6) Uiso 1 d .
O4_2 O 0.5579(11) 1.1844(15) 0.4433(8) 0.119(7) Uiso 1 d .
C5_2 C 0.4594(20) 1.1652(26) 0.5559(14) 0.132(12) Uiso 1 d .
O5_2 O 0.4211(15) 1.2110(20) 0.5769(12) 0.172(11) Uiso 1 d .
C6_2 C 0.4296(9) 1.0230(12) 0.5001(7) 0.051(4) Uiso 1 d .
O6_2 O 0.3781(7) 1.0008(9) 0.4781(5) 0.060(3) Uiso 1 d .
C7_2 C 0.6611(12) 0.8580(16) 0.6576(9) 0.074(6) Uiso 1 d .
O7_2 O 0.6780(9) 0.8483(12) 0.6990(7) 0.094(5) Uiso 1 d .
C8_2 C 0.6784(8) 0.7672(11) 0.5735(6) 0.040(4) Uiso 1 d .
O8_2 O 0.7049(6) 0.7031(8) 0.5641(4) 0.048(3) Uiso 1 d .
C9_2 C 0.5299(11) 0.8027(16) 0.6118(8) 0.070(6) Uiso 1 d .
O9_2 O 0.5221(11) 0.7261(14) 0.6314(8) 0.117(6) Uiso 1 d .
C10_2 C 0.4251(10) 0.8378(13) 0.5448(8) 0.054(5) Uiso 1 d .
O10_2 O 0.3829(8) 0.7979(10) 0.5236(6) 0.077(4) Uiso 1 d .
C11_2 C 0.4150(15) 0.9306(18) 0.6269(11) 0.089(8) Uiso 1 d .
O11_2 O 0.3713(10) 0.9510(12) 0.6515(7) 0.094(5) Uiso 1 d .
C12_2 C 0.7093(10) 1.1389(13) 0.5657(7) 0.054(5) Uiso 1 d .
O12_2 O 0.7443(7) 1.1995(9) 0.5827(5) 0.064(4) Uiso 1 d .
C13_2 C 0.7046(10) 1.0665(13) 0.4787(8) 0.057(5) Uiso 1 d .
O13_2 O 0.7274(7) 1.0834(9) 0.4399(6) 0.069(4) Uiso 1 d .
C14_2 C 0.7320(9) 0.9511(11) 0.5652(7) 0.046(4) Uiso 1 d .
O14_2 O 0.7914(7) 0.9308(9) 0.5686(5) 0.061(3) Uiso 1 d .
O15_2 O 0.6009(5) 0.6823(7) 0.4830(4) 0.034(2) Uiso 1 d D
C15_2 C 0.5491(10) 0.6274(12) 0.5075(8) 0.063(5) Uiso 1 d D
H15A_2 H 0.5089(10) 0.6190(12) 0.4849(8) 0.076 Uiso 1 calc R
H15B_2 H 0.5321(10) 0.6598(12) 0.5372(8) 0.076 Uiso 1 calc R
C16_2 C 0.5752(10) 0.5393(11) 0.5224(6) 0.055(5) Uiso 1 d D
H16A_2 H 0.6229(10) 0.5442(11) 0.5361(6) 0.066 Uiso 1 calc R
H16B_2 H 0.5444(10) 0.5115(11) 0.5475(6) 0.066 Uiso 1 calc R
O17_2 O 0.5753(6) 0.4881(8) 0.4785(4) 0.051(3) Uiso 1 d D
C17_2 C 0.5918(12) 0.3970(14) 0.4904(11) 0.089(8) Uiso 1 d D
H17A_2 H 0.5739(12) 0.3854(14) 0.5242(11) 0.107 Uiso 1 calc R
H17B_2 H 0.5647(12) 0.3581(14) 0.4676(11) 0.107 Uiso 1 calc R
C18_2 C 0.6608(12) 0.3672(20) 0.4891(10) 0.104(9) Uiso 1 d D
H18A_2 H 0.6597(12) 0.3003(20) 0.4897(10) 0.124 Uiso 1 calc R
H18B_2 H 0.6832(12) 0.3869(20) 0.5203(10) 0.124 Uiso 1 calc R
O19_2 O 0.7058(7) 0.3930(10) 0.4496(5) 0.073(4) Uiso 1 d D
C19_2 C 0.7742(10) 0.3640(16) 0.4590(10) 0.087(7) Uiso 1 d D
H19A_2 H 0.7938(10) 0.3416(16) 0.4274(10) 0.104 Uiso 1 calc R
H19B_2 H 0.7715(10) 0.3117(16) 0.4818(10) 0.104 Uiso 1 calc R
C20_2 C 0.8238(14) 0.4276(16) 0.4798(10) 0.099(9) Uiso 1 d D
H20A_2 H 0.8075(14) 0.4456(16) 0.5131(10) 0.119 Uiso 1 calc R
H20B_2 H 0.8693(14) 0.3967(16) 0.4838(10) 0.119 Uiso 1 calc R
O21_2 O 0.8335(7) 0.5033(9) 0.4522(5) 0.066(4) Uiso 1 d D
C21_2 C 0.8800(16) 0.5651(19) 0.4752(11) 0.123(11) Uiso 1 d D
H21A_2 H 0.8593(16) 0.5848(19) 0.5070(11) 0.148 Uiso 1 calc R
H21B_2 H 0.9241(16) 0.5332(19) 0.4828(11) 0.148 Uiso 1 calc R
C22_2 C 0.8951(12) 0.6400(16) 0.4475(10) 0.093(8) Uiso 1 d D
H22A_2 H 0.9196(12) 0.6192(16) 0.4173(10) 0.111 Uiso 1 calc R
H22B_2 H 0.9287(12) 0.6768(16) 0.4666(10) 0.111 Uiso 1 calc R
O23_2 O 0.8405(6) 0.6983(8) 0.4321(5) 0.058(3) Uiso 1 d D
C23_2 C 0.8301(8) 0.7729(10) 0.4638(6) 0.045(4) Uiso 1 d D
H23A_2 H 0.8726(8) 0.8110(10) 0.4639(6) 0.054 Uiso 1 calc R
H23B_2 H 0.8223(8) 0.7510(10) 0.4980(6) 0.054 Uiso 1 calc R
C24_2 C 0.7709(8) 0.8268(11) 0.4482(7) 0.049(4) Uiso 1 d D
H24A_2 H 0.7694(8) 0.8844(11) 0.4668(7) 0.058 Uiso 1 calc R
H24B_2 H 0.7739(8) 0.8405(11) 0.4124(7) 0.058 Uiso 1 calc R
O25_2 O 0.7099(5) 0.7731(7) 0.4587(4) 0.043(3) Uiso 1 d D
C25_2 C 0.6468(8) 0.8139(10) 0.4493(6) 0.033(3) Uiso 1 d .
C26_2 C 0.6341(10) 0.8961(12) 0.4243(7) 0.051(4) Uiso 1 d .
H26_2 H 0.6724(10) 0.9320(12) 0.4137(7) 0.061 Uiso 1 calc R
C27_2 C 0.5651(9) 0.9259(12) 0.4149(7) 0.051(4) Uiso 1 d .
H27_2 H 0.5574(9) 0.9803(12) 0.3971(7) 0.061 Uiso 1 calc R
C28_2 C 0.5093(10) 0.8761(13) 0.4316(7) 0.056(5) Uiso 1 d .
H28_2 H 0.4632(10) 0.8984(13) 0.4274(7) 0.067 Uiso 1 calc R
C29_2 C 0.5195(10) 0.7976(13) 0.4535(7) 0.060(5) Uiso 1 d .
H29_2 H 0.4797(10) 0.7631(13) 0.4625(7) 0.072 Uiso 1 calc R
C30_2 C 0.5883(8) 0.7608(11) 0.4647(6) 0.039(4) Uiso 1 d .

loop_
_atom_type_symbol
_atom_type_description
_atom_type_scat_dispersion_real
_atom_type_scat_dispersion_imag
_atom_type_scat_source
C C 0.0033 0.0016 'International Tables Vol C Tables 4.2.6.8 and 6.1.1.4'
H H 0.0000 0.0000 'International Tables Vol C Tables 4.2.6.8 and 6.1.1.4'
O O 0.0106 0.0060 'International Tables Vol C Tables 4.2.6.8 and 6.1.1.4'
Ru Ru -1.2594 0.8363 'International Tables Vol C Tables 4.2.6.8 and 6.1.1.4'

loop_
_geom_angle_atom_site_label_1
_geom_angle_atom_site_label_2
_geom_angle_atom_site_label_3
_geom_angle
C0_1 Ru1_1 C26_1 145.0(7)
C0_1 Ru1_1 C28_1 137.1(7)
C26_1 Ru1_1 C28_1 65.5(8)
C0_1 Ru1_1 C27_1 142.1(7)
C26_1 Ru1_1 C27_1 36.6(7)
C28_1 Ru1_1 C27_1 35.0(7)
C0_1 Ru1_1 C29_1 139.0(7)
C26_1 Ru1_1 C29_1 75.8(8)
C28_1 Ru1_1 C29_1 34.7(7)
C27_1 Ru1_1 C29_1 61.9(7)
C0_1 Ru1_1 C25_1 145.5(6)
C26_1 Ru1_1 C25_1 35.8(7)
C28_1 Ru1_1 C25_1 77.4(7)
C27_1 Ru1_1 C25_1 64.4(6)
C29_1 Ru1_1 C25_1 65.4(7)
C0_1 Ru1_1 C30_1 143.7(6)
C26_1 Ru1_1 C30_1 63.7(7)
C28_1 Ru1_1 C30_1 64.1(7)
C27_1 Ru1_1 C30_1 73.7(7)
C29_1 Ru1_1 C30_1 36.3(6)
C25_1 Ru1_1 C30_1 35.9(6)
C0_1 Ru1_1 Ru2_1 45.3(5)
C26_1 Ru1_1 Ru2_1 114.0(6)
C28_1 Ru1_1 Ru2_1 102.8(6)
C27_1 Ru1_1 Ru2_1 96.7(5)
C29_1 Ru1_1 Ru2_1 131.0(5)
C25_1 Ru1_1 Ru2_1 147.3(4)
C30_1 Ru1_1 Ru2_1 166.8(4)
C0_1 Ru1_1 Ru5_1 46.9(5)
C26_1 Ru1_1 Ru5_1 162.8(6)
C28_1 Ru1_1 Ru5_1 97.6(6)
C27_1 Ru1_1 Ru5_1 126.5(5)
C29_1 Ru1_1 Ru5_1 92.5(5)
C25_1 Ru1_1 Ru5_1 148.3(4)
C30_1 Ru1_1 Ru5_1 113.7(4)
Ru2_1 Ru1_1 Ru5_1 64.33(5)
C0_1 Ru1_1 Ru6_1 44.7(5)
C26_1 Ru1_1 Ru6_1 102.4(6)
C28_1 Ru1_1 Ru6_1 154.2(5)
C27_1 Ru1_1 Ru6_1 122.9(5)
C29_1 Ru1_1 Ru6_1 169.0(5)
C25_1 Ru1_1 Ru6_1 106.6(4)
C30_1 Ru1_1 Ru6_1 133.0(4)
Ru2_1 Ru1_1 Ru6_1 59.81(4)
Ru5_1 Ru1_1 Ru6_1 91.48(5)
C0_1 Ru1_1 Ru4_1 46.4(5)
C26_1 Ru1_1 Ru4_1 137.1(6)
C28_1 Ru1_1 Ru4_1 143.9(5)
C27_1 Ru1_1 Ru4_1 171.4(5)
C29_1 Ru1_1 Ru4_1 113.4(5)
C25_1 Ru1_1 Ru4_1 107.3(4)
C30_1 Ru1_1 Ru4_1 98.2(4)
Ru2_1 Ru1_1 Ru4_1 91.69(5)
Ru5_1 Ru1_1 Ru4_1 59.15(5)
Ru6_1 Ru1_1 Ru4_1 60.38(5)
C3_1 Ru2_1 C1_1 95.5(10)
C3_1 Ru2_1 C2_1 93.9(10)
C1_1 Ru2_1 C2_1 99.5(8)
C3_1 Ru2_1 C0_1 127.7(9)
C1_1 Ru2_1 C0_1 113.5(8)
C2_1 Ru2_1 C0_1 120.8(7)
C3_1 Ru2_1 Ru3_1 81.0(8)
C1_1 Ru2_1 Ru3_1 113.5(6)
C2_1 Ru2_1 Ru3_1 146.9(6)
C0_1 Ru2_1 Ru3_1 48.1(4)
C3_1 Ru2_1 Ru1_1 166.3(8)
C1_1 Ru2_1 Ru1_1 97.6(6)
C2_1 Ru2_1 Ru1_1 87.6(5)
C0_1 Ru2_1 Ru1_1 42.3(4)
Ru3_1 Ru2_1 Ru1_1 90.32(6)
C3_1 Ru2_1 Ru6_1 105.5(8)
C1_1 Ru2_1 Ru6_1 157.0(6)
C2_1 Ru2_1 Ru6_1 88.4(6)
C0_1 Ru2_1 Ru6_1 45.4(4)
Ru3_1 Ru2_1 Ru6_1 62.10(5)
Ru1_1 Ru2_1 Ru6_1 60.89(4)
C3_1 Ru2_1 Ru5_1 123.6(8)
C1_1 Ru2_1 Ru5_1 71.8(6)
C2_1 Ru2_1 Ru5_1 141.7(5)
C0_1 Ru2_1 Ru5_1 43.2(4)
Ru3_1 Ru2_1 Ru5_1 57.77(5)
Ru1_1 Ru2_1 Ru5_1 58.07(5)
Ru6_1 Ru2_1 Ru5_1 88.55(6)
C5_1 Ru3_1 C4_1 88.2(14)
C5_1 Ru3_1 C6_1 88.4(15)
C4_1 Ru3_1 C6_1 94.3(11)
C5_1 Ru3_1 C0_1 123.4(14)
C4_1 Ru3_1 C0_1 124.1(8)
C6_1 Ru3_1 C0_1 127.3(9)
C5_1 Ru3_1 Ru2_1 89.2(13)
C4_1 Ru3_1 Ru2_1 98.2(7)
C6_1 Ru3_1 Ru2_1 167.1(8)
C0_1 Ru3_1 Ru2_1 45.7(4)
C5_1 Ru3_1 Ru5_1 87.5(13)
C4_1 Ru3_1 Ru5_1 162.7(7)
C6_1 Ru3_1 Ru5_1 102.3(8)
C0_1 Ru3_1 Ru5_1 47.2(4)
Ru2_1 Ru3_1 Ru5_1 64.91(6)
C5_1 Ru3_1 Ru6_1 145.7(13)
C4_1 Ru3_1 Ru6_1 83.0(6)
C6_1 Ru3_1 Ru6_1 125.2(8)
C0_1 Ru3_1 Ru6_1 44.0(4)
Ru2_1 Ru3_1 Ru6_1 59.58(5)
Ru5_1 Ru3_1 Ru6_1 91.11(5)
C5_1 Ru3_1 Ru4_1 142.1(13)
C4_1 Ru3_1 Ru4_1 129.1(6)
C6_1 Ru3_1 Ru4_1 82.9(8)
C0_1 Ru3_1 Ru4_1 45.5(4)
Ru2_1 Ru3_1 Ru4_1 91.21(5)
Ru5_1 Ru3_1 Ru4_1 58.88(5)
Ru6_1 Ru3_1 Ru4_1 59.43(5)
C8_1 Ru4_1 C7_1 88.1(9)
C8_1 Ru4_1 C9_1 94.5(8)
C7_1 Ru4_1 C9_1 97.1(9)
C8_1 Ru4_1 C0_1 133.0(7)
C7_1 Ru4_1 C0_1 137.6(8)
C9_1 Ru4_1 C0_1 90.3(7)
C8_1 Ru4_1 Ru5_1 126.0(6)
C7_1 Ru4_1 Ru5_1 122.6(7)
C9_1 Ru4_1 Ru5_1 43.7(6)
C0_1 Ru4_1 Ru5_1 47.0(4)
C8_1 Ru4_1 Ru1_1 92.5(6)
C7_1 Ru4_1 Ru1_1 176.5(7)
C9_1 Ru4_1 Ru1_1 86.3(6)
C0_1 Ru4_1 Ru1_1 41.2(4)
Ru5_1 Ru4_1 Ru1_1 59.58(5)
C8_1 Ru4_1 Ru6_1 114.4(6)
C7_1 Ru4_1 Ru6_1 117.1(7)
C9_1 Ru4_1 Ru6_1 134.6(6)
C0_1 Ru4_1 Ru6_1 44.3(4)
Ru5_1 Ru4_1 Ru6_1 91.21(6)
Ru1_1 Ru4_1 Ru6_1 59.52(4)
C8_1 Ru4_1 Ru3_1 173.7(6)
C7_1 Ru4_1 Ru3_1 92.5(7)
C9_1 Ru4_1 Ru3_1 91.6(6)
C0_1 Ru4_1 Ru3_1 45.5(4)
Ru5_1 Ru4_1 Ru3_1 58.53(5)
Ru1_1 Ru4_1 Ru3_1 86.58(5)
Ru6_1 Ru4_1 Ru3_1 59.92(5)
C11_1 Ru5_1 C10_1 90.5(14)
C11_1 Ru5_1 C9_1 91.6(14)
C10_1 Ru5_1 C9_1 97.4(9)
C11_1 Ru5_1 C0_1 136.5(13)
C10_1 Ru5_1 C0_1 131.4(7)
C9_1 Ru5_1 C0_1 93.5(8)
C11_1 Ru5_1 Ru3_1 88.8(12)
C10_1 Ru5_1 Ru3_1 165.4(6)
C9_1 Ru5_1 Ru3_1 97.2(6)
C0_1 Ru5_1 Ru3_1 47.7(4)
C11_1 Ru5_1 Ru4_1 118.7(13)
C10_1 Ru5_1 Ru4_1 129.6(6)
C9_1 Ru5_1 Ru4_1 46.4(6)
C0_1 Ru5_1 Ru4_1 47.5(4)
Ru3_1 Ru5_1 Ru4_1 62.59(5)
C11_1 Ru5_1 Ru1_1 178.3(12)
C10_1 Ru5_1 Ru1_1 90.7(6)
C9_1 Ru5_1 Ru1_1 89.5(6)
C0_1 Ru5_1 Ru1_1 42.1(4)
Ru3_1 Ru5_1 Ru1_1 89.73(5)
Ru4_1 Ru5_1 Ru1_1 61.27(5)
C11_1 Ru5_1 Ru2_1 120.8(12)
C10_1 Ru5_1 Ru2_1 111.3(6)
C9_1 Ru5_1 Ru2_1 135.1(6)
C0_1 Ru5_1 Ru2_1 41.6(4)
Ru3_1 Ru5_1 Ru2_1 57.32(5)
Ru4_1 Ru5_1 Ru2_1 89.03(5)
Ru1_1 Ru5_1 Ru2_1 57.59(4)
C13_1 Ru6_1 C14_1 98.5(9)
C13_1 Ru6_1 C12_1 88.3(8)
C14_1 Ru6_1 C12_1 94.7(8)
C13_1 Ru6_1 C0_1 122.0(8)
C14_1 Ru6_1 C0_1 107.7(7)
C12_1 Ru6_1 C0_1 137.5(6)
C13_1 Ru6_1 Ru2_1 97.9(6)
C14_1 Ru6_1 Ru2_1 152.8(6)
C12_1 Ru6_1 Ru2_1 107.4(5)
C0_1 Ru6_1 Ru2_1 45.1(4)
C13_1 Ru6_1 Ru1_1 83.9(6)
C14_1 Ru6_1 Ru1_1 101.1(6)
C12_1 Ru6_1 Ru1_1 163.2(5)
C0_1 Ru6_1 Ru1_1 41.4(4)
Ru2_1 Ru6_1 Ru1_1 59.29(4)
C13_1 Ru6_1 Ru4_1 131.0(6)
C14_1 Ru6_1 Ru4_1 61.7(6)
C12_1 Ru6_1 Ru4_1 134.3(5)
C0_1 Ru6_1 Ru4_1 46.2(4)
Ru2_1 Ru6_1 Ru4_1 91.21(6)
Ru1_1 Ru6_1 Ru4_1 60.10(4)
C13_1 Ru6_1 Ru3_1 155.6(6)
C14_1 Ru6_1 Ru3_1 105.5(6)
C12_1 Ru6_1 Ru3_1 93.9(5)
C0_1 Ru6_1 Ru3_1 45.9(4)
Ru2_1 Ru6_1 Ru3_1 58.33(5)
Ru1_1 Ru6_1 Ru3_1 87.30(5)
Ru4_1 Ru6_1 Ru3_1 60.66(5)
Ru1_1 C0_1 Ru2_1 92.4(7)
Ru1_1 C0_1 Ru6_1 93.9(6)
Ru2_1 C0_1 Ru6_1 89.5(6)
Ru1_1 C0_1 Ru5_1 91.0(6)
Ru2_1 C0_1 Ru5_1 95.1(6)
Ru6_1 C0_1 Ru5_1 173.0(9)
Ru1_1 C0_1 Ru4_1 92.5(6)
Ru2_1 C0_1 Ru4_1 175.1(9)
Ru6_1 C0_1 Ru4_1 89.5(6)
Ru5_1 C0_1 Ru4_1 85.5(6)
Ru1_1 C0_1 Ru3_1 175.7(9)
Ru2_1 C0_1 Ru3_1 86.2(6)
Ru6_1 C0_1 Ru3_1 90.1(6)
Ru5_1 C0_1 Ru3_1 85.1(6)
Ru4_1 C0_1 Ru3_1 89.0(6)
O1_1 C1_1 Ru2_1 171.8(19)
O2_1 C2_1 Ru2_1 176.0(18)
O3_1 C3_1 Ru2_1 174.9(24)
O4_1 C4_1 Ru3_1 172.7(19)
O5_1 C5_1 Ru3_1 171.7(37)
O6_1 C6_1 Ru3_1 176.0(25)
O7_1 C7_1 Ru4_1 175.8(20)
O8_1 C8_1 Ru4_1 173.2(17)
O9_1 C9_1 Ru5_1 137.1(17)
O9_1 C9_1 Ru4_1 133.1(17)
Ru5_1 C9_1 Ru4_1 89.8(8)
O10_1 C10_1 Ru5_1 176.8(20)
O11_1 C11_1 Ru5_1 174.2(38)
O12_1 C12_1 Ru6_1 175.4(16)
O13_1 C13_1 Ru6_1 177.3(18)
O14_1 C14_1 Ru6_1 163.1(17)
C30_1 O15_1 C15_1 120.4(18)
C16_1 C15_1 O15_1 118.7(30)
O17_1 C16_1 C15_1 115.6(33)
C16_1 O17_1 C17_1 109.7(25)
C18_1 C17_1 O17_1 112.9(26)
O19_1 C18_1 C17_1 111.4(25)
C19_1 O19_1 C18_1 121.6(20)
C20_1 C19_1 O19_1 115.3(22)
C19_1 C20_1 O21_1 123.8(22)
C20_1 O21_1 C21_1 120.1(22)
C22_1 C21_1 O21_1 122.7(31)
C21_1 C22_1 O23_1 125.2(26)
C22_1 O23_1 C23_1 116.6(16)
O23_1 C23_1 C24_1 109.0(20)
O25_1 C24_1 C23_1 108.2(23)
C25_1 O25_1 C24_1 116.2(20)
O25_1 C25_1 C26_1 138.3(18)
O25_1 C25_1 C30_1 106.0(15)
C26_1 C25_1 C30_1 115.6(16)
O25_1 C25_1 Ru1_1 132.2(13)
C26_1 C25_1 Ru1_1 67.0(11)
C30_1 C25_1 Ru1_1 72.7(9)
C27_1 C26_1 C25_1 121.6(20)
C27_1 C26_1 Ru1_1 73.2(12)
C25_1 C26_1 Ru1_1 77.2(12)
C28_1 C27_1 C26_1 121.8(21)
C28_1 C27_1 Ru1_1 71.4(12)
C26_1 C27_1 Ru1_1 70.2(12)
C27_1 C28_1 C29_1 119.6(21)
C27_1 C28_1 Ru1_1 73.5(12)
C29_1 C28_1 Ru1_1 74.8(14)
C28_1 C29_1 C30_1 121.4(20)
C28_1 C29_1 Ru1_1 70.4(13)
C30_1 C29_1 Ru1_1 74.8(11)
O15_1 C30_1 C29_1 122.6(16)
O15_1 C30_1 C25_1 118.1(14)
C29_1 C30_1 C25_1 119.1(16)
O15_1 C30_1 Ru1_1 136.6(12)
C29_1 C30_1 Ru1_1 68.8(11)
C25_1 C30_1 Ru1_1 71.4(9)
C0_2 Ru1_2 C28_2 142.7(7)
C0_2 Ru1_2 C27_2 142.6(7)
C28_2 Ru1_2 C27_2 36.2(6)
C0_2 Ru1_2 C26_2 141.2(6)
C28_2 Ru1_2 C26_2 65.8(7)
C27_2 Ru1_2 C26_2 37.0(6)
C0_2 Ru1_2 C29_2 143.7(7)
C28_2 Ru1_2 C29_2 34.2(7)
C27_2 Ru1_2 C29_2 62.7(7)
C26_2 Ru1_2 C29_2 75.1(7)
C0_2 Ru1_2 C25_2 139.9(6)
C28_2 Ru1_2 C25_2 77.3(6)
C27_2 Ru1_2 C25_2 65.6(6)
C26_2 Ru1_2 C25_2 36.0(6)
C29_2 Ru1_2 C25_2 64.6(6)
C0_2 Ru1_2 C30_2 141.0(6)
C28_2 Ru1_2 C30_2 65.0(6)
C27_2 Ru1_2 C30_2 76.3(6)
C26_2 Ru1_2 C30_2 64.2(6)
C29_2 Ru1_2 C30_2 36.8(6)
C25_2 Ru1_2 C30_2 35.7(5)
C0_2 Ru1_2 Ru4_2 46.5(4)
C28_2 Ru1_2 Ru4_2 99.9(5)
C27_2 Ru1_2 Ru4_2 99.6(5)
C26_2 Ru1_2 Ru4_2 123.7(5)
C29_2 Ru1_2 Ru4_2 123.7(5)
C25_2 Ru1_2 Ru4_2 158.9(4)
C30_2 Ru1_2 Ru4_2 159.8(4)
C0_2 Ru1_2 Ru5_2 46.6(4)
C28_2 Ru1_2 Ru5_2 107.3(5)
C27_2 Ru1_2 Ru5_2 138.3(5)
C26_2 Ru1_2 Ru5_2 172.2(5)
C29_2 Ru1_2 Ru5_2 97.1(5)
C25_2 Ru1_2 Ru5_2 141.3(4)
C30_2 Ru1_2 Ru5_2 110.2(4)
Ru4_2 Ru1_2 Ru5_2 59.70(6)
C0_2 Ru1_2 Ru6_2 45.0(4)
C28_2 Ru1_2 Ru6_2 144.4(5)
C27_2 Ru1_2 Ru6_2 112.0(5)
C26_2 Ru1_2 Ru6_2 96.2(5)
C29_2 Ru1_2 Ru6_2 170.8(5)
C25_2 Ru1_2 Ru6_2 106.6(4)
C30_2 Ru1_2 Ru6_2 136.6(4)
Ru4_2 Ru1_2 Ru6_2 63.46(5)
Ru5_2 Ru1_2 Ru6_2 91.55(5)
C0_2 Ru1_2 Ru2_2 45.0(4)
C28_2 Ru1_2 Ru2_2 155.0(5)
C27_2 Ru1_2 Ru2_2 162.0(5)
C26_2 Ru1_2 Ru2_2 125.1(5)
C29_2 Ru1_2 Ru2_2 122.0(5)
C25_2 Ru1_2 Ru2_2 99.7(4)
C30_2 Ru1_2 Ru2_2 98.0(4)
Ru4_2 Ru1_2 Ru2_2 91.32(5)
Ru5_2 Ru1_2 Ru2_2 59.71(6)
Ru6_2 Ru1_2 Ru2_2 60.49(5)
C7_2 Ru2_2 C8_2 90.3(9)
C7_2 Ru2_2 C0_2 133.8(8)
C8_2 Ru2_2 C0_2 135.8(7)
C7_2 Ru2_2 C14_2 98.7(8)
C8_2 Ru2_2 C14_2 87.6(6)
C0_2 Ru2_2 C14_2 87.5(6)
C7_2 Ru2_2 C9_2 87.6(9)
C8_2 Ru2_2 C9_2 92.2(7)
C0_2 Ru2_2 C9_2 88.3(7)
C14_2 Ru2_2 C9_2 173.7(7)
C7_2 Ru2_2 Ru5_2 113.4(7)
C8_2 Ru2_2 Ru5_2 122.6(5)
C0_2 Ru2_2 Ru5_2 46.6(4)
C14_2 Ru2_2 Ru5_2 134.0(4)
C9_2 Ru2_2 Ru5_2 41.9(6)
C7_2 Ru2_2 Ru1_2 173.2(7)
C8_2 Ru2_2 Ru1_2 93.6(5)
C0_2 Ru2_2 Ru1_2 42.4(4)
C14_2 Ru2_2 Ru1_2 87.1(5)
C9_2 Ru2_2 Ru1_2 86.6(6)
Ru5_2 Ru2_2 Ru1_2 59.77(5)
C7_2 Ru2_2 Ru3_2 88.1(7)
C8_2 Ru2_2 Ru3_2 175.7(5)
C0_2 Ru2_2 Ru3_2 46.1(4)
C14_2 Ru2_2 Ru3_2 88.7(4)
C9_2 Ru2_2 Ru3_2 91.7(6)
Ru5_2 Ru2_2 Ru3_2 61.77(5)
Ru1_2 Ru2_2 Ru3_2 88.51(5)
C7_2 Ru2_2 Ru6_2 123.0(7)
C8_2 Ru2_2 Ru6_2 119.6(5)
C0_2 Ru2_2 Ru6_2 44.4(4)
C14_2 Ru2_2 Ru6_2 43.2(4)
C9_2 Ru2_2 Ru6_2 132.7(6)
Ru5_2 Ru2_2 Ru6_2 90.98(6)
Ru1_2 Ru2_2 Ru6_2 59.47(5)
Ru3_2 Ru2_2 Ru6_2 58.46(4)
C1_2 Ru3_2 C2_2 94.8(9)
C1_2 Ru3_2 C3_2 86.8(9)
C2_2 Ru3_2 C3_2 91.5(8)
C1_2 Ru3_2 C0_2 129.2(8)
C2_2 Ru3_2 C0_2 122.0(7)
C3_2 Ru3_2 C0_2 121.9(7)
C1_2 Ru3_2 Ru6_2 171.5(7)
C2_2 Ru3_2 Ru6_2 93.6(5)
C3_2 Ru3_2 Ru6_2 91.5(6)
C0_2 Ru3_2 Ru6_2 45.8(4)
C1_2 Ru3_2 Ru4_2 119.0(7)
C2_2 Ru3_2 Ru4_2 82.6(5)
C3_2 Ru3_2 Ru4_2 153.8(6)
C0_2 Ru3_2 Ru4_2 45.9(4)
Ru6_2 Ru3_2 Ru4_2 63.62(5)
C1_2 Ru3_2 Ru2_2 110.6(7)
C2_2 Ru3_2 Ru2_2 153.6(5)
C3_2 Ru3_2 Ru2_2 83.4(6)
C0_2 Ru3_2 Ru2_2 44.9(4)
Ru6_2 Ru3_2 Ru2_2 60.87(5)
Ru4_2 Ru3_2 Ru2_2 90.62(5)
C1_2 Ru3_2 Ru5_2 84.8(7)
C2_2 Ru3_2 Ru5_2 133.6(5)
C3_2 Ru3_2 Ru5_2 134.6(6)
C0_2 Ru3_2 Ru5_2 44.8(4)
Ru6_2 Ru3_2 Ru5_2 90.53(5)
Ru4_2 Ru3_2 Ru5_2 58.37(6)
Ru2_2 Ru3_2 Ru5_2 58.61(5)
C4_2 Ru4_2 C5_2 91.0(13)
C4_2 Ru4_2 C6_2 101.6(9)
C5_2 Ru4_2 C6_2 90.7(13)
C4_2 Ru4_2 C0_2 118.2(8)
C5_2 Ru4_2 C0_2 134.1(12)
C6_2 Ru4_2 C0_2 114.4(7)
C4_2 Ru4_2 Ru5_2 157.0(7)
C5_2 Ru4_2 Ru5_2 111.8(11)
C6_2 Ru4_2 Ru5_2 76.4(6)
C0_2 Ru4_2 Ru5_2 46.8(4)
C4_2 Ru4_2 Ru1_2 96.8(7)
C5_2 Ru4_2 Ru1_2 171.8(11)
C6_2 Ru4_2 Ru1_2 85.4(6)
C0_2 Ru4_2 Ru1_2 42.9(4)
Ru5_2 Ru4_2 Ru1_2 60.25(5)
C4_2 Ru4_2 Ru3_2 123.8(7)
C5_2 Ru4_2 Ru3_2 88.4(11)
C6_2 Ru4_2 Ru3_2 134.5(6)
C0_2 Ru4_2 Ru3_2 46.3(4)
Ru5_2 Ru4_2 Ru3_2 62.03(6)
Ru1_2 Ru4_2 Ru3_2 89.20(5)
C4_2 Ru4_2 Ru6_2 79.1(7)
C5_2 Ru4_2 Ru6_2 125.9(12)
C6_2 Ru4_2 Ru6_2 143.4(6)
C0_2 Ru4_2 Ru6_2 42.2(4)
Ru5_2 Ru4_2 Ru6_2 88.99(6)
Ru1_2 Ru4_2 Ru6_2 58.45(4)
Ru3_2 Ru4_2 Ru6_2 57.26(4)
C10_2 Ru5_2 C11_2 88.3(10)
C10_2 Ru5_2 C9_2 93.6(9)
C11_2 Ru5_2 C9_2 100.6(11)
C10_2 Ru5_2 C0_2 129.2(7)
C11_2 Ru5_2 C0_2 135.5(9)
C9_2 Ru5_2 C0_2 99.8(8)
C10_2 Ru5_2 Ru4_2 107.2(6)
C11_2 Ru5_2 Ru4_2 105.9(8)
C9_2 Ru5_2 Ru4_2 146.4(7)
C0_2 Ru5_2 Ru4_2 46.6(4)
C10_2 Ru5_2 Ru2_2 127.5(6)
C11_2 Ru5_2 Ru2_2 133.3(9)
C9_2 Ru5_2 Ru2_2 54.5(7)
C0_2 Ru5_2 Ru2_2 45.4(4)
Ru4_2 Ru5_2 Ru2_2 92.00(6)
C10_2 Ru5_2 Ru1_2 87.4(6)
C11_2 Ru5_2 Ru1_2 163.1(8)
C9_2 Ru5_2 Ru1_2 96.0(7)
C0_2 Ru5_2 Ru1_2 42.8(4)
Ru4_2 Ru5_2 Ru1_2 60.04(5)
Ru2_2 Ru5_2 Ru1_2 60.52(5)
C10_2 Ru5_2 Ru3_2 166.6(6)
C11_2 Ru5_2 Ru3_2 92.8(8)
C9_2 Ru5_2 Ru3_2 99.4(7)
C0_2 Ru5_2 Ru3_2 44.9(4)
Ru4_2 Ru5_2 Ru3_2 59.61(5)
Ru2_2 Ru5_2 Ru3_2 59.63(5)
Ru1_2 Ru5_2 Ru3_2 87.74(5)
C12_2 Ru6_2 C13_2 89.7(9)
C12_2 Ru6_2 C14_2 95.2(8)
C13_2 Ru6_2 C14_2 100.3(8)
C12_2 Ru6_2 C0_2 133.0(7)
C13_2 Ru6_2 C0_2 131.9(8)
C14_2 Ru6_2 C0_2 96.8(6)
C12_2 Ru6_2 Ru3_2 86.1(6)
C13_2 Ru6_2 Ru3_2 162.3(6)
C14_2 Ru6_2 Ru3_2 97.2(5)
C0_2 Ru6_2 Ru3_2 47.4(4)
C12_2 Ru6_2 Ru1_2 170.6(6)
C13_2 Ru6_2 Ru1_2 91.4(6)
C14_2 Ru6_2 Ru1_2 93.8(5)
C0_2 Ru6_2 Ru1_2 42.7(4)
Ru3_2 Ru6_2 Ru1_2 90.12(5)
C12_2 Ru6_2 Ru2_2 124.5(6)
C13_2 Ru6_2 Ru2_2 134.1(6)
C14_2 Ru6_2 Ru2_2 52.2(5)
C0_2 Ru6_2 Ru2_2 44.7(4)
Ru3_2 Ru6_2 Ru2_2 60.67(5)
Ru1_2 Ru6_2 Ru2_2 60.04(5)
C12_2 Ru6_2 Ru4_2 112.7(6)
C13_2 Ru6_2 Ru4_2 107.4(6)
C14_2 Ru6_2 Ru4_2 140.1(5)
C0_2 Ru6_2 Ru4_2 43.3(4)
Ru3_2 Ru6_2 Ru4_2 59.12(5)
Ru1_2 Ru6_2 Ru4_2 58.09(4)
Ru2_2 Ru6_2 Ru4_2 88.03(6)
Ru1_2 C0_2 Ru6_2 92.4(6)
Ru1_2 C0_2 Ru2_2 92.7(6)
Ru6_2 C0_2 Ru2_2 90.8(6)
Ru1_2 C0_2 Ru4_2 90.6(6)
Ru6_2 C0_2 Ru4_2 94.5(6)
Ru2_2 C0_2 Ru4_2 173.7(8)
Ru1_2 C0_2 Ru5_2 90.6(6)
Ru6_2 C0_2 Ru5_2 176.9(9)
Ru2_2 C0_2 Ru5_2 88.0(6)
Ru4_2 C0_2 Ru5_2 86.6(5)
Ru1_2 C0_2 Ru3_2 178.1(9)
Ru6_2 C0_2 Ru3_2 86.8(6)
Ru2_2 C0_2 Ru3_2 89.0(6)
Ru4_2 C0_2 Ru3_2 87.8(6)
Ru5_2 C0_2 Ru3_2 90.3(6)
O1_2 C1_2 Ru3_2 176.6(23)
O2_2 C2_2 Ru3_2 176.6(17)
O3_2 C3_2 Ru3_2 173.1(19)
O4_2 C4_2 Ru4_2 170.6(22)
O5_2 C5_2 Ru4_2 166.9(35)
O6_2 C6_2 Ru4_2 172.7(16)
O7_2 C7_2 Ru2_2 178.3(22)
O8_2 C8_2 Ru2_2 177.4(15)
O9_2 C9_2 Ru5_2 148.2(19)
O9_2 C9_2 Ru2_2 128.1(17)
Ru5_2 C9_2 Ru2_2 83.6(8)
O10_2 C10_2 Ru5_2 175.8(17)
O11_2 C11_2 Ru5_2 174.3(25)
O12_2 C12_2 Ru6_2 174.2(16)
O13_2 C13_2 Ru6_2 177.4(18)
O14_2 C14_2 Ru6_2 145.6(14)
O14_2 C14_2 Ru2_2 129.8(13)
Ru6_2 C14_2 Ru2_2 84.6(6)
C30_2 O15_2 C15_2 123.7(12)
O15_2 C15_2 C16_2 113.2(15)
O17_2 C16_2 C15_2 104.6(15)
C16_2 O17_2 C17_2 108.7(16)
C18_2 C17_2 O17_2 120.4(21)
C17_2 C18_2 O19_2 120.6(23)
C19_2 O19_2 C18_2 110.5(18)
O19_2 C19_2 C20_2 118.9(21)
O21_2 C20_2 C19_2 114.4(22)
C20_2 O21_2 C21_2 112.1(19)
C22_2 C21_2 O21_2 114.5(25)
C21_2 C22_2 O23_2 119.8(24)
C23_2 O23_2 C22_2 113.7(16)
O23_2 C23_2 C24_2 111.4(14)
O25_2 C24_2 C23_2 106.0(13)
C25_2 O25_2 C24_2 115.8(11)
O25_2 C25_2 C26_2 128.2(14)
O25_2 C25_2 C30_2 113.2(13)
C26_2 C25_2 C30_2 118.5(14)
O25_2 C25_2 Ru1_2 132.7(10)
C26_2 C25_2 Ru1_2 69.0(10)
C30_2 C25_2 Ru1_2 73.2(9)
C25_2 C26_2 C27_2 120.9(17)
C25_2 C26_2 Ru1_2 75.0(10)
C27_2 C26_2 Ru1_2 70.4(11)
C28_2 C27_2 C26_2 120.0(18)
C28_2 C27_2 Ru1_2 71.5(11)
C26_2 C27_2 Ru1_2 72.6(11)
C29_2 C28_2 C27_2 120.3(19)
C29_2 C28_2 Ru1_2 75.5(12)
C27_2 C28_2 Ru1_2 72.3(11)
C28_2 C29_2 C30_2 123.8(19)
C28_2 C29_2 Ru1_2 70.3(12)
C30_2 C29_2 Ru1_2 74.6(10)
O15_2 C30_2 C25_2 117.4(13)
O15_2 C30_2 C29_2 126.0(15)
C25_2 C30_2 C29_2 116.3(15)
O15_2 C30_2 Ru1_2 135.9(12)
C25_2 C30_2 Ru1_2 71.1(9)
C29_2 C30_2 Ru1_2 68.6(10)

loop_
_geom_bond_atom_site_label_1
_geom_bond_atom_site_label_2
_geom_bond_distance
Ru1_1 C0_1 1.91(2)
Ru1_1 C26_1 2.20(2)
Ru1_1 C28_1 2.21(2)
Ru1_1 C27_1 2.24(2)
Ru1_1 C29_1 2.26(2)
Ru1_1 C25_1 2.33(2)
Ru1_1 C30_1 2.34(2)
Ru1_1 Ru2_1 2.840(2)
Ru1_1 Ru5_1 2.855(2)
Ru1_1 Ru6_1 2.886(2)
Ru1_1 Ru4_1 2.903(2)
Ru2_1 C3_1 1.82(3)
Ru2_1 C1_1 1.88(2)
Ru2_1 C2_1 1.92(2)
Ru2_1 C0_1 2.02(2)
Ru2_1 Ru3_1 2.818(2)
Ru2_1 Ru6_1 2.855(2)
Ru2_1 Ru5_1 3.032(2)
Ru3_1 C5_1 1.79(4)
Ru3_1 C4_1 1.85(2)
Ru3_1 C6_1 1.85(3)
Ru3_1 C0_1 2.10(2)
Ru3_1 Ru5_1 2.832(2)
Ru3_1 Ru6_1 2.926(2)
Ru3_1 Ru4_1 2.948(2)
Ru4_1 C8_1 1.83(2)
Ru4_1 C7_1 1.84(2)
Ru4_1 C9_1 2.06(2)
Ru4_1 C0_1 2.10(2)
Ru4_1 Ru5_1 2.843(2)
Ru4_1 Ru6_1 2.912(2)
Ru5_1 C11_1 1.83(4)
Ru5_1 C10_1 1.93(2)
Ru5_1 C9_1 1.97(2)
Ru5_1 C0_1 2.09(2)
Ru6_1 C13_1 1.81(2)
Ru6_1 C14_1 1.88(2)
Ru6_1 C12_1 1.89(2)
Ru6_1 C0_1 2.03(2)
O1_1 C1_1 1.13(2)
O2_1 C2_1 1.09(2)
O3_1 C3_1 1.19(3)
O4_1 C4_1 1.21(3)
O5_1 C5_1 1.21(4)
O6_1 C6_1 1.16(3)
O7_1 C7_1 1.18(3)
O8_1 C8_1 1.17(2)
O9_1 C9_1 1.24(2)
O10_1 C10_1 1.07(2)
O11_1 C11_1 1.21(4)
O12_1 C12_1 1.15(2)
O13_1 C13_1 1.23(2)
O14_1 C14_1 1.19(2)
O15_1 C30_1 1.32(2)
O15_1 C15_1 1.41(2)
C15_1 C16_1 1.37(3)
C16_1 O17_1 1.34(3)
O17_1 C17_1 1.49(2)
C17_1 C18_1 1.39(3)
C18_1 O19_1 1.38(2)
O19_1 C19_1 1.37(2)
C19_1 C20_1 1.34(2)
C20_1 O21_1 1.36(2)
O21_1 C21_1 1.37(2)
C21_1 C22_1 1.30(3)
C22_1 O23_1 1.34(2)
O23_1 C23_1 1.39(2)
C23_1 C24_1 1.46(3)
C24_1 O25_1 1.38(2)
O25_1 C25_1 1.37(2)
C25_1 C26_1 1.39(3)
C25_1 C30_1 1.44(2)
C26_1 C27_1 1.39(3)
C27_1 C28_1 1.34(3)
C28_1 C29_1 1.34(3)
C29_1 C30_1 1.44(3)
Ru1_2 C0_2 1.94(2)
Ru1_2 C28_2 2.21(2)
Ru1_2 C27_2 2.22(2)
Ru1_2 C26_2 2.25(2)
Ru1_2 C29_2 2.27(2)
Ru1_2 C25_2 2.323(15)
Ru1_2 C30_2 2.35(2)
Ru1_2 Ru4_2 2.850(2)
Ru1_2 Ru5_2 2.856(2)
Ru1_2 Ru6_2 2.861(2)
Ru1_2 Ru2_2 2.878(2)
Ru2_2 C7_2 1.85(3)
Ru2_2 C8_2 1.90(2)
Ru2_2 C0_2 2.035(15)
Ru2_2 C14_2 2.30(2)
Ru2_2 C9_2 2.34(2)
Ru2_2 Ru5_2 2.855(3)
Ru2_2 Ru3_2 2.885(2)
Ru2_2 Ru6_2 2.891(2)
Ru3_2 C1_2 1.84(3)
Ru3_2 C2_2 1.90(2)
Ru3_2 C3_2 1.91(2)
Ru3_2 C0_2 2.08(2)
Ru3_2 Ru6_2 2.820(2)
Ru3_2 Ru4_2 2.877(2)
Ru3_2 Ru5_2 2.946(2)
Ru4_2 C4_2 1.84(2)
Ru4_2 C5_2 1.86(4)
Ru4_2 C6_2 1.87(2)
Ru4_2 C0_2 2.067(15)
Ru4_2 Ru5_2 2.840(3)
Ru4_2 Ru6_2 3.004(2)
Ru5_2 C10_2 1.86(2)
Ru5_2 C11_2 1.89(3)
Ru5_2 C9_2 1.92(2)
Ru5_2 C0_2 2.075(14)
Ru6_2 C12_2 1.82(2)
Ru6_2 C13_2 1.84(2)
Ru6_2 C14_2 1.99(2)
Ru6_2 C0_2 2.024(14)
C1_2 O1_2 1.15(3)
C2_2 O2_2 1.14(2)
C3_2 O3_2 1.15(2)
C4_2 O4_2 1.18(3)
C5_2 O5_2 1.15(4)
C6_2 O6_2 1.20(2)
C7_2 O7_2 1.17(3)
C8_2 O8_2 1.11(2)
C9_2 O9_2 1.26(3)
C10_2 O10_2 1.15(2)
C11_2 O11_2 1.11(3)
C12_2 O12_2 1.21(2)
C13_2 O13_2 1.16(2)
C14_2 O14_2 1.18(2)
O15_2 C30_2 1.29(2)
O15_2 C15_2 1.44(2)
C15_2 C16_2 1.45(2)
C16_2 O17_2 1.41(2)
O17_2 C17_2 1.42(2)
C17_2 C18_2 1.40(2)
C18_2 O19_2 1.42(2)
O19_2 C19_2 1.40(2)
C19_2 C20_2 1.45(2)
C20_2 O21_2 1.36(2)
O21_2 C21_2 1.42(2)
C21_2 C22_2 1.37(3)
C22_2 O23_2 1.42(2)
O23_2 C23_2 1.41(2)
C23_2 C24_2 1.45(2)
C24_2 O25_2 1.44(2)
O25_2 C25_2 1.38(2)
C25_2 C26_2 1.41(2)
C25_2 C30_2 1.43(2)
C26_2 C27_2 1.42(2)
C27_2 C28_2 1.37(3)
C28_2 C29_2 1.32(3)
C29_2 C30_2 1.46(2)
